data_4112232
loop_
_publ_author_name
'Margarita Paneque'
'Manuel L. Poveda'
'Nuria Rend\'on'
'Kurt Mereiter'

_publ_contact_author
;
Margarita Paneque 
Instituto de Investigaciones Quimicas-CSIC
Avda. Americo Vespucio s/n, Isla de la Cartuja
41092 Sevilla, SPAIN
Phone: (34)954489557
FAX:   (34)954460565
(paneque@iiq.csic.es)
;
_publ_contact_author_email paneque@iiq.csic.es
_publ_contact_author_fax +34-954-460565
_publ_contact_author_phone +34-954-489557
_publ_section_title
;
 Isolation of a Stable 1-Iridabicyclo[3.2.0]hepta-1,3,6-triene and Its
 Reversible Transformation into an Iridacycloheptatriene
;
_journal_name_full 'Journal of the American Chemical Society'
_journal_page_first 1610
_journal_page_last 1611
_journal_paper_doi 10.1021/ja0393527
_journal_volume 126
_journal_year 2004
_chemical_formula_moiety '(C31 H40 B Ir N6 O8), (C H2 Cl2)'
_chemical_formula_sum 'C32 H42 B Cl2 Ir N6 O8'
_chemical_formula_weight 900.62
_chemical_name_common 'compound (4).CH2Cl2'
_chemical_name_systematic
; 
 ? 
;
_space_group_IT_number 2
_symmetry_cell_setting triclinic
_symmetry_space_group_name_Hall '-P 1'
_symmetry_space_group_name_H-M 'P -1'
_atom_sites_solution_hydrogens geom
_atom_sites_solution_primary direct
_atom_sites_solution_secondary difmap
_audit_creation_method SHELXL-97
_cell_angle_alpha 88.743(1)
_cell_angle_beta 75.343(1)
_cell_angle_gamma 87.515(1)
_cell_formula_units_Z 2
_cell_length_a 11.0348(6)
_cell_length_b 12.5531(7)
_cell_length_c 14.0159(8)
_cell_measurement_reflns_used 6537
_cell_measurement_temperature 298(2)
_cell_measurement_theta_max 28.4
_cell_measurement_theta_min 2.5
_cell_volume 1876.43(18)
_computing_cell_refinement 'Bruker SAINT'
_computing_data_collection 'Bruker SMART'
_computing_data_reduction 'Bruker SAINT, SADABS, XPREP'
_computing_molecular_graphics 'Bruker SHELXTL'
_computing_publication_material 'Bruker SHELXTL'
_computing_structure_refinement 'SHELXL-97 (Sheldrick, 1997)'
_computing_structure_solution 'SHELXS-97 (Sheldrick, 1997)'
_diffrn_ambient_temperature 298(2)
_diffrn_measured_fraction_theta_full 0.987
_diffrn_measured_fraction_theta_max 0.987
_diffrn_measurement_device_type 'CCD area detector'
_diffrn_measurement_method 'phi and omega scans'
_diffrn_radiation_monochromator graphite
_diffrn_radiation_source 'normal-focus sealed tube'
_diffrn_radiation_type MoK\a
_diffrn_radiation_wavelength 0.71073
_diffrn_reflns_av_R_equivalents 0.0231
_diffrn_reflns_av_sigmaI/netI 0.0305
_diffrn_reflns_limit_h_max 15
_diffrn_reflns_limit_h_min -14
_diffrn_reflns_limit_k_max 17
_diffrn_reflns_limit_k_min -17
_diffrn_reflns_limit_l_max 19
_diffrn_reflns_limit_l_min -19
_diffrn_reflns_number 28299
_diffrn_reflns_theta_full 29.98
_diffrn_reflns_theta_max 29.98
_diffrn_reflns_theta_min 2.20
_diffrn_standards_decay_% 0
_exptl_absorpt_coefficient_mu 3.754
_exptl_absorpt_correction_T_max 0.69
_exptl_absorpt_correction_T_min 0.42
_exptl_absorpt_correction_type multi-scan
_exptl_absorpt_process_details 'program SADABS, V2.05'
_exptl_crystal_colour darkgreen
_exptl_crystal_density_diffrn 1.594
_exptl_crystal_description prism
_exptl_crystal_F_000 900
_exptl_crystal_size_max 0.40
_exptl_crystal_size_mid 0.15
_exptl_crystal_size_min 0.10
_refine_diff_density_max 0.856
_refine_diff_density_min -0.431
_refine_diff_density_rms 0.093
_refine_ls_extinction_method none
_refine_ls_goodness_of_fit_ref 1.025
_refine_ls_hydrogen_treatment mixed
_refine_ls_matrix_type full
_refine_ls_number_parameters 441
_refine_ls_number_reflns 10785
_refine_ls_number_restraints 0
_refine_ls_restrained_S_all 1.025
_refine_ls_R_factor_all 0.0288
_refine_ls_R_factor_gt 0.0246
_refine_ls_shift/su_max 0.002
_refine_ls_shift/su_mean 0.000
_refine_ls_structure_factor_coef Fsqd
_refine_ls_weighting_details 'calc w=1/[\s^2^(Fo^2^)+(0.0386P)^2^+0.0000P] where P=(Fo^2^+2Fc^2^)/3'
_refine_ls_weighting_scheme calc
_refine_ls_wR_factor_gt 0.0639
_refine_ls_wR_factor_ref 0.0650
_reflns_number_gt 9696
_reflns_number_total 10785
_reflns_threshold_expression >2sigma(I)
_cod_data_source_file ja0393527si20031216_065615_1.cif
_cod_data_source_block 4
_cod_original_sg_symbol_H-M 'P -1 '
_cod_database_code 4112232

loop_
_symmetry_equiv_pos_as_xyz
'x, y, z'
'-x, -y, -z'

loop_
_atom_site_label
_atom_site_type_symbol
_atom_site_fract_x
_atom_site_fract_y
_atom_site_fract_z
_atom_site_U_iso_or_equiv
_atom_site_adp_type
_atom_site_occupancy
_atom_site_symmetry_multiplicity
_atom_site_calc_flag
_atom_site_refinement_flags
_atom_site_disorder_assembly
_atom_site_disorder_group
Ir Ir 0.428551(8) 0.309288(7) 0.226601(6) 0.03094(3) Uani 1 1 d . . .
B B 0.6120(3) 0.4837(2) 0.2706(2) 0.0372(6) Uani 1 1 d . . .
H0B H 0.6677 0.5375 0.2831 0.045 Uiso 1 1 calc R . .
N11 N 0.4895(2) 0.53803(16) 0.25982(16) 0.0372(4) Uani 1 1 d . . .
N12 N 0.3900(2) 0.47751(17) 0.25573(16) 0.0376(4) Uani 1 1 d . . .
C13 C 0.2926(3) 0.5466(2) 0.2569(2) 0.0412(6) Uani 1 1 d . . .
C14 C 0.3315(3) 0.6509(2) 0.2618(2) 0.0466(6) Uani 1 1 d . . .
H14 H 0.2828 0.7135 0.2641 0.056 Uiso 1 1 calc R . .
C15 C 0.4543(3) 0.6421(2) 0.26255(19) 0.0421(6) Uani 1 1 d . . .
C16 C 0.1664(3) 0.5132(3) 0.2523(3) 0.0578(8) Uani 1 1 d . . .
H16A H 0.1371 0.4608 0.3029 0.087 Uiso 1 1 calc R . .
H16B H 0.1717 0.4833 0.1889 0.087 Uiso 1 1 calc R . .
H16C H 0.1090 0.5741 0.2622 0.087 Uiso 1 1 calc R . .
C17 C 0.5449(3) 0.7272(2) 0.2658(3) 0.0581(8) Uani 1 1 d . . .
H17A H 0.6172 0.7190 0.2110 0.087 Uiso 1 1 calc R . .
H17B H 0.5704 0.7209 0.3263 0.087 Uiso 1 1 calc R . .
H17C H 0.5051 0.7962 0.2620 0.087 Uiso 1 1 calc R . .
N21 N 0.58494(19) 0.40326(17) 0.35624(15) 0.0366(4) Uani 1 1 d . . .
N22 N 0.5238(2) 0.31028(17) 0.35037(16) 0.0359(4) Uani 1 1 d . . .
C23 C 0.5370(2) 0.2490(2) 0.42758(19) 0.0401(5) Uani 1 1 d . . .
C24 C 0.6033(3) 0.3043(3) 0.4824(2) 0.0462(6) Uani 1 1 d . . .
H24 H 0.6242 0.2802 0.5396 0.055 Uiso 1 1 calc R . .
C25 C 0.6315(3) 0.3996(2) 0.4366(2) 0.0421(6) Uani 1 1 d . . .
C26 C 0.4928(3) 0.1382(2) 0.4507(2) 0.0529(7) Uani 1 1 d . . .
H26A H 0.5289 0.0931 0.3954 0.079 Uiso 1 1 calc R . .
H26B H 0.4031 0.1390 0.4638 0.079 Uiso 1 1 calc R . .
H26C H 0.5182 0.1113 0.5076 0.079 Uiso 1 1 calc R . .
C27 C 0.6994(3) 0.4890(3) 0.4651(3) 0.0596(8) Uani 1 1 d . . .
H27A H 0.6540 0.5552 0.4606 0.089 Uiso 1 1 calc R . .
H27B H 0.7817 0.4915 0.4215 0.089 Uiso 1 1 calc R . .
H27C H 0.7060 0.4780 0.5316 0.089 Uiso 1 1 calc R . .
N31 N 0.67594(19) 0.42416(17) 0.17488(16) 0.0362(4) Uani 1 1 d . . .
N32 N 0.61078(19) 0.35079(17) 0.13868(15) 0.0363(4) Uani 1 1 d . . .
C33 C 0.6883(3) 0.3128(2) 0.05517(19) 0.0411(6) Uani 1 1 d . . .
C34 C 0.8032(3) 0.3613(2) 0.0398(2) 0.0475(6) Uani 1 1 d . . .
H34 H 0.8735 0.3491 -0.0122 0.057 Uiso 1 1 calc R . .
C35 C 0.7927(2) 0.4302(2) 0.1158(2) 0.0420(6) Uani 1 1 d . . .
C36 C 0.6530(3) 0.2314(3) -0.0078(2) 0.0564(8) Uani 1 1 d . . .
H36A H 0.5731 0.2041 0.0252 0.085 Uiso 1 1 calc R . .
H36B H 0.7152 0.1740 -0.0197 0.085 Uiso 1 1 calc R . .
H36C H 0.6479 0.2636 -0.0695 0.085 Uiso 1 1 calc R . .
C37 C 0.8877(3) 0.4988(3) 0.1400(3) 0.0610(8) Uani 1 1 d . . .
H37A H 0.8572 0.5718 0.1441 0.092 Uiso 1 1 calc R . .
H37B H 0.9646 0.4924 0.0893 0.092 Uiso 1 1 calc R . .
H37C H 0.9026 0.4765 0.2021 0.092 Uiso 1 1 calc R . .
C41 C 0.3891(3) 0.3888(3) 0.0319(2) 0.0546(8) Uani 1 1 d . . .
H41A H 0.3260 0.4430 0.0290 0.082 Uiso 1 1 calc R . .
H41B H 0.4039 0.3448 -0.0254 0.082 Uiso 1 1 calc R . .
H41C H 0.4654 0.4217 0.0339 0.082 Uiso 1 1 calc R . .
C42 C 0.3454(2) 0.3215(2) 0.12293(19) 0.0365(5) Uani 1 1 d . . .
C43 C 0.2271(2) 0.2721(2) 0.1354(2) 0.0390(5) Uani 1 1 d . . .
C44 C 0.1624(3) 0.2676(3) 0.0525(2) 0.0537(7) Uani 1 1 d . . .
H44A H 0.0983 0.2161 0.0686 0.081 Uiso 1 1 calc R . .
H44B H 0.2226 0.2473 -0.0074 0.081 Uiso 1 1 calc R . .
H44C H 0.1252 0.3364 0.0436 0.081 Uiso 1 1 calc R . .
C51 C 0.0555(2) 0.1821(2) 0.2554(2) 0.0436(6) Uani 1 1 d . . .
C52 C 0.1797(2) 0.2339(2) 0.2274(2) 0.0373(5) Uani 1 1 d . . .
C53 C 0.2594(2) 0.2346(2) 0.30010(19) 0.0348(5) Uani 1 1 d . . .
C54 C 0.1917(3) 0.2679(2) 0.4020(2) 0.0430(6) Uani 1 1 d . A .
O55 O 0.0425(2) 0.09180(19) 0.2852(2) 0.0709(7) Uani 1 1 d . . .
O56 O -0.03679(18) 0.24673(17) 0.24122(18) 0.0536(5) Uani 1 1 d . . .
C57 C -0.1605(3) 0.2023(3) 0.2618(3) 0.0685(10) Uani 1 1 d . . .
H57A H -0.2224 0.2587 0.2633 0.103 Uiso 1 1 calc R . .
H57B H -0.1776 0.1660 0.3245 0.103 Uiso 1 1 calc R . .
H57C H -0.1630 0.1528 0.2111 0.103 Uiso 1 1 calc R . .
O58 O 0.2389(2) 0.2646(2) 0.47148(16) 0.0677(7) Uani 1 1 d . . .
O59 O 0.0760(2) 0.3023(2) 0.41017(17) 0.0659(7) Uani 1 1 d . . .
C510 C 0.0045(5) 0.3380(5) 0.5041(4) 0.0915(18) Uani 0.877(7) 1 d P A 1
H5XA H -0.0825 0.3442 0.5042 0.137 Uiso 0.877(7) 1 calc PR A 1
H5XB H 0.0323 0.4062 0.5174 0.137 Uiso 0.877(7) 1 calc PR A 1
H5XC H 0.0155 0.2876 0.5541 0.137 Uiso 0.877(7) 1 calc PR A 1
C5X' C 0.172(2) 0.249(2) 0.5586(19) 0.053(7) Uiso 0.123(7) 1 d P A 2
H5XD H 0.0868 0.2723 0.5625 0.079 Uiso 0.123(7) 1 calc PR A 2
H5XE H 0.2037 0.2877 0.6046 0.079 Uiso 0.123(7) 1 calc PR A 2
H5XF H 0.1745 0.1739 0.5744 0.079 Uiso 0.123(7) 1 calc PR A 2
C61 C 0.2913(3) 0.0232(2) 0.3329(3) 0.0511(7) Uani 1 1 d . . .
C62 C 0.3315(2) 0.1274(2) 0.28752(19) 0.0366(5) Uani 1 1 d . . .
C63 C 0.4433(2) 0.1479(2) 0.22769(19) 0.0353(5) Uani 1 1 d . . .
C64 C 0.5484(2) 0.0707(2) 0.1875(2) 0.0408(6) Uani 1 1 d . . .
O65 O 0.3397(3) -0.0604(2) 0.3029(3) 0.1040(12) Uani 1 1 d . . .
O66 O 0.2008(2) 0.03224(18) 0.41550(18) 0.0611(6) Uani 1 1 d . . .
C67 C 0.1580(4) -0.0662(4) 0.4651(4) 0.1029(18) Uani 1 1 d . . .
H67A H 0.0904 -0.0510 0.5220 0.154 Uiso 1 1 calc R . .
H67B H 0.2258 -0.1025 0.4855 0.154 Uiso 1 1 calc R . .
H67C H 0.1294 -0.1106 0.4210 0.154 Uiso 1 1 calc R . .
O68 O 0.6396(2) 0.0560(2) 0.2181(2) 0.0684(7) Uani 1 1 d . . .
O69 O 0.5306(2) 0.02062(18) 0.10984(17) 0.0551(5) Uani 1 1 d . . .
C610 C 0.6291(4) -0.0543(3) 0.0613(3) 0.0694(10) Uani 1 1 d . . .
H6XA H 0.6058 -0.0864 0.0073 0.104 Uiso 1 1 calc R . .
H6XB H 0.6413 -0.1088 0.1075 0.104 Uiso 1 1 calc R . .
H6XC H 0.7055 -0.0175 0.0369 0.104 Uiso 1 1 calc R . .
Cl1S Cl 0.0796 0.1010 0.7841 0.531 Uani 0.00 1 d P A 2
Cl2S Cl 0.1655 0.1673 0.6696 0.197 Uani 0.00 1 d P A 2
Cl3S Cl 0.1072 0.2352 0.7407 0.152 Uani 0.00 1 d P A 2
Cl4S Cl 0.0384 0.2237 0.8119 0.226 Uani 0.00 1 d P A 2
Cl5S Cl 0.0136 0.1234 0.8900 0.366 Uani 0.00 1 d P A 2
Cl6S Cl -0.0084 0.0455 0.9333 0.190 Uani 0.00 1 d P A 2

loop_
_atom_site_aniso_label
_atom_site_aniso_U_11
_atom_site_aniso_U_22
_atom_site_aniso_U_33
_atom_site_aniso_U_23
_atom_site_aniso_U_13
_atom_site_aniso_U_12
Ir 0.03084(5) 0.03092(5) 0.03108(5) -0.00033(3) -0.00782(3) -0.00127(3)
B 0.0398(14) 0.0343(13) 0.0393(15) -0.0006(11) -0.0128(11) -0.0059(11)
N11 0.0433(11) 0.0306(10) 0.0380(11) -0.0010(8) -0.0105(9) -0.0028(8)
N12 0.0388(11) 0.0340(10) 0.0404(11) -0.0025(9) -0.0110(9) 0.0023(8)
C13 0.0442(14) 0.0419(14) 0.0374(13) -0.0023(11) -0.0118(11) 0.0088(11)
C14 0.0590(17) 0.0365(13) 0.0432(15) -0.0033(11) -0.0129(12) 0.0119(12)
C15 0.0560(15) 0.0318(12) 0.0347(13) -0.0028(10) -0.0048(11) 0.0008(11)
C16 0.0445(15) 0.0556(18) 0.076(2) -0.0088(16) -0.0224(15) 0.0111(13)
C17 0.069(2) 0.0335(14) 0.065(2) -0.0036(13) -0.0016(16) -0.0079(13)
N21 0.0383(10) 0.0385(11) 0.0344(11) -0.0031(8) -0.0115(8) -0.0013(8)
N22 0.0355(10) 0.0371(11) 0.0360(11) 0.0019(8) -0.0106(8) -0.0027(8)
C23 0.0396(13) 0.0447(14) 0.0355(13) 0.0051(11) -0.0098(10) 0.0033(10)
C24 0.0470(14) 0.0597(17) 0.0338(13) -0.0021(12) -0.0144(11) 0.0036(13)
C25 0.0413(13) 0.0515(16) 0.0354(13) -0.0059(11) -0.0132(10) 0.0011(11)
C26 0.0656(19) 0.0471(16) 0.0502(17) 0.0123(13) -0.0225(14) -0.0075(14)
C27 0.068(2) 0.063(2) 0.0557(19) -0.0113(15) -0.0287(16) -0.0104(16)
N31 0.0331(10) 0.0379(11) 0.0377(11) 0.0024(9) -0.0086(8) -0.0049(8)
N32 0.0353(10) 0.0381(11) 0.0341(11) -0.0009(8) -0.0059(8) -0.0041(8)
C33 0.0446(14) 0.0415(14) 0.0332(13) 0.0007(10) -0.0028(10) -0.0007(11)
C34 0.0404(13) 0.0550(17) 0.0404(15) 0.0033(12) 0.0015(11) -0.0010(12)
C35 0.0364(12) 0.0447(14) 0.0429(14) 0.0067(11) -0.0063(10) -0.0046(10)
C36 0.0637(19) 0.0583(19) 0.0439(16) -0.0118(14) -0.0057(14) -0.0051(15)
C37 0.0439(16) 0.072(2) 0.065(2) -0.0007(17) -0.0064(14) -0.0185(15)
C41 0.0568(17) 0.0614(19) 0.0493(17) 0.0202(14) -0.0208(14) -0.0111(14)
C42 0.0374(12) 0.0373(12) 0.0351(12) -0.0003(10) -0.0100(10) -0.0007(10)
C43 0.0373(12) 0.0402(13) 0.0407(14) -0.0046(10) -0.0124(10) 0.0021(10)
C44 0.0459(15) 0.073(2) 0.0470(16) -0.0101(15) -0.0194(13) 0.0018(14)
C51 0.0371(13) 0.0447(15) 0.0499(16) 0.0011(12) -0.0127(11) -0.0030(11)
C52 0.0341(11) 0.0335(12) 0.0443(14) -0.0030(10) -0.0105(10) 0.0026(9)
C53 0.0330(11) 0.0347(12) 0.0369(13) 0.0021(10) -0.0093(9) -0.0020(9)
C54 0.0409(13) 0.0422(14) 0.0416(14) -0.0001(11) -0.0029(11) 0.0025(11)
O55 0.0531(13) 0.0489(13) 0.117(2) 0.0224(13) -0.0340(14) -0.0123(10)
O56 0.0325(9) 0.0522(12) 0.0765(15) 0.0096(10) -0.0153(9) -0.0001(8)
C57 0.0341(14) 0.082(3) 0.088(3) 0.022(2) -0.0145(15) -0.0050(15)
O58 0.0565(13) 0.104(2) 0.0411(12) -0.0083(12) -0.0101(10) 0.0029(13)
O59 0.0456(12) 0.0909(18) 0.0545(13) -0.0154(12) -0.0027(10) 0.0180(12)
C510 0.072(3) 0.113(4) 0.073(3) -0.019(3) 0.011(2) 0.015(3)
C61 0.0409(14) 0.0395(14) 0.069(2) 0.0093(13) -0.0070(13) 0.0000(11)
C62 0.0352(11) 0.0347(12) 0.0402(13) 0.0009(10) -0.0100(10) -0.0009(9)
C63 0.0345(11) 0.0345(12) 0.0383(13) -0.0029(10) -0.0115(10) 0.0006(9)
C64 0.0360(12) 0.0358(13) 0.0496(15) -0.0006(11) -0.0092(11) -0.0001(10)
O65 0.100(2) 0.0388(13) 0.135(3) 0.0134(15) 0.036(2) 0.0107(13)
O66 0.0534(12) 0.0556(13) 0.0668(15) 0.0230(11) -0.0027(11) -0.0037(10)
C67 0.076(3) 0.083(3) 0.127(4) 0.061(3) 0.010(3) -0.001(2)
O68 0.0484(12) 0.0811(17) 0.0806(17) -0.0267(14) -0.0273(12) 0.0215(12)
O69 0.0563(12) 0.0531(12) 0.0575(13) -0.0179(10) -0.0185(10) 0.0123(10)
C610 0.076(2) 0.058(2) 0.071(2) -0.0242(18) -0.0143(18) 0.0195(17)
Cl1S 0.910 0.234 0.529 -0.083 -0.310 -0.080
Cl2S 0.167 0.327 0.100 0.076 -0.028 -0.110
Cl3S 0.188 0.098 0.159 -0.013 -0.020 -0.005
Cl4S 0.324 0.108 0.197 -0.074 0.031 -0.008
Cl5S 0.178 0.745 0.179 -0.264 -0.031 -0.012
Cl6S 0.176 0.152 0.232 0.010 -0.028 -0.041

loop_
_atom_type_symbol
_atom_type_description
_atom_type_scat_dispersion_real
_atom_type_scat_dispersion_imag
_atom_type_scat_source
C C 0.0033 0.0016 'International Tables Vol C Tables 4.2.6.8 and 6.1.1.4'
H H 0.0000 0.0000 'International Tables Vol C Tables 4.2.6.8 and 6.1.1.4'
B B 0.0013 0.0007 'International Tables Vol C Tables 4.2.6.8 and 6.1.1.4'
N N 0.0061 0.0033 'International Tables Vol C Tables 4.2.6.8 and 6.1.1.4'
O O 0.0106 0.0060 'International Tables Vol C Tables 4.2.6.8 and 6.1.1.4'
Cl Cl 0.1484 0.1585 'International Tables Vol C Tables 4.2.6.8 and 6.1.1.4'
Ir Ir -1.4442 7.9887 'International Tables Vol C Tables 4.2.6.8 and 6.1.1.4'

loop_
_geom_angle_atom_site_label_1
_geom_angle_atom_site_label_2
_geom_angle_atom_site_label_3
_geom_angle
C42 Ir C63 95.93(10)
C42 Ir C53 81.82(10)
C63 Ir C53 66.04(10)
C42 Ir N32 96.39(9)
C63 Ir N32 102.01(9)
C53 Ir N32 167.50(9)
C42 Ir N12 89.60(10)
C63 Ir N12 168.36(9)
C53 Ir N12 104.83(9)
N32 Ir N12 87.49(8)
C42 Ir N22 175.03(9)
C63 Ir N22 89.01(9)
C53 Ir N22 99.75(9)
N32 Ir N22 83.09(8)
N12 Ir N22 85.44(8)
C42 Ir C62 92.92(10)
C63 Ir C62 30.51(9)
C53 Ir C62 35.90(8)
N32 Ir C62 132.44(8)
N12 Ir C62 139.23(8)
N22 Ir C62 91.06(8)
N11 B N21 109.9(2)
N11 B N31 109.4(2)
N21 B N31 108.9(2)
N11 B H0B 109.6
N21 B H0B 109.6
N31 B H0B 109.6
C15 N11 N12 109.8(2)
C15 N11 B 130.0(2)
N12 N11 B 120.0(2)
C13 N12 N11 106.4(2)
C13 N12 Ir 135.40(19)
N11 N12 Ir 117.29(15)
N12 C13 C14 109.0(2)
N12 C13 C16 123.6(3)
C14 C13 C16 127.5(3)
C15 C14 C13 106.4(2)
C15 C14 H14 126.8
C13 C14 H14 126.8
N11 C15 C14 108.5(2)
N11 C15 C17 121.4(3)
C14 C15 C17 130.1(3)
C13 C16 H16A 109.5
C13 C16 H16B 109.5
H16A C16 H16B 109.5
C13 C16 H16C 109.5
H16A C16 H16C 109.5
H16B C16 H16C 109.5
C15 C17 H17A 109.5
C15 C17 H17B 109.5
H17A C17 H17B 109.5
C15 C17 H17C 109.5
H17A C17 H17C 109.5
H17B C17 H17C 109.5
C25 N21 N22 110.0(2)
C25 N21 B 127.9(2)
N22 N21 B 121.2(2)
C23 N22 N21 105.9(2)
C23 N22 Ir 139.73(18)
N21 N22 Ir 114.31(15)
N22 C23 C24 109.1(2)
N22 C23 C26 126.4(3)
C24 C23 C26 124.5(2)
C25 C24 C23 107.3(2)
C25 C24 H24 126.3
C23 C24 H24 126.3
N21 C25 C24 107.7(2)
N21 C25 C27 123.1(3)
C24 C25 C27 129.2(3)
C23 C26 H26A 109.5
C23 C26 H26B 109.5
H26A C26 H26B 109.5
C23 C26 H26C 109.5
H26A C26 H26C 109.5
H26B C26 H26C 109.5
C25 C27 H27A 109.5
C25 C27 H27B 109.5
H27A C27 H27B 109.5
C25 C27 H27C 109.5
H27A C27 H27C 109.5
H27B C27 H27C 109.5
C35 N31 N32 109.9(2)
C35 N31 B 130.5(2)
N32 N31 B 119.61(19)
C33 N32 N31 106.7(2)
C33 N32 Ir 134.41(18)
N31 N32 Ir 118.51(15)
N32 C33 C34 108.8(2)
N32 C33 C36 123.8(2)
C34 C33 C36 127.3(3)
C35 C34 C33 106.9(2)
C35 C34 H34 126.6
C33 C34 H34 126.6
N31 C35 C34 107.7(2)
N31 C35 C37 121.9(3)
C34 C35 C37 130.3(3)
C33 C36 H36A 109.5
C33 C36 H36B 109.5
H36A C36 H36B 109.5
C33 C36 H36C 109.5
H36A C36 H36C 109.5
H36B C36 H36C 109.5
C35 C37 H37A 109.5
C35 C37 H37B 109.5
H37A C37 H37B 109.5
C35 C37 H37C 109.5
H37A C37 H37C 109.5
H37B C37 H37C 109.5
C42 C41 H41A 109.5
C42 C41 H41B 109.5
H41A C41 H41B 109.5
C42 C41 H41C 109.5
H41A C41 H41C 109.5
H41B C41 H41C 109.5
C43 C42 C41 116.9(2)
C43 C42 Ir 118.89(19)
C41 C42 Ir 123.97(19)
C52 C43 C42 113.7(2)
C52 C43 C44 124.2(2)
C42 C43 C44 122.0(2)
C43 C44 H44A 109.5
C43 C44 H44B 109.5
H44A C44 H44B 109.5
C43 C44 H44C 109.5
H44A C44 H44C 109.5
H44B C44 H44C 109.5
O55 C51 O56 124.4(3)
O55 C51 C52 123.5(3)
O56 C51 C52 112.1(2)
C43 C52 C51 121.5(2)
C43 C52 C53 118.6(2)
C51 C52 C53 119.6(2)
C54 C53 C52 115.1(2)
C54 C53 C62 118.1(2)
C52 C53 C62 105.0(2)
C54 C53 Ir 119.74(18)
C52 C53 Ir 106.44(16)
C62 C53 Ir 88.85(15)
O58 C54 O59 122.3(3)
O58 C54 C53 123.7(3)
O59 C54 C53 114.0(3)
C51 O56 C57 116.4(2)
O56 C57 H57A 109.5
O56 C57 H57B 109.5
H57A C57 H57B 109.5
O56 C57 H57C 109.5
H57A C57 H57C 109.5
H57B C57 H57C 109.5
C54 O58 C5X' 120.3(12)
C54 O59 C510 118.2(3)
O59 C510 H5XA 109.5
O59 C510 H5XB 109.5
O59 C510 H5XC 109.5
O58 C5X' Cl2S 142.2(19)
O58 C5X' H5XD 109.5
Cl2S C5X' H5XD 105.6
O58 C5X' H5XE 109.5
Cl2S C5X' H5XE 70.4
H5XD C5X' H5XE 109.5
O58 C5X' H5XF 109.5
Cl2S C5X' H5XF 43.6
H5XD C5X' H5XF 109.5
H5XE C5X' H5XF 109.5
O65 C61 O66 122.8(3)
O65 C61 C62 124.2(3)
O66 C61 C62 112.9(3)
C63 C62 C61 126.4(2)
C63 C62 C53 104.8(2)
C61 C62 C53 128.8(2)
C63 C62 Ir 50.29(14)
C61 C62 Ir 170.3(2)
C53 C62 Ir 55.25(12)
C62 C63 C64 127.5(2)
C62 C63 Ir 99.20(17)
C64 C63 Ir 132.84(18)
O68 C64 O69 123.4(3)
O68 C64 C63 125.5(3)
O69 C64 C63 111.1(2)
C61 O66 C67 116.2(3)
O66 C67 H67A 109.5
O66 C67 H67B 109.5
H67A C67 H67B 109.5
O66 C67 H67C 109.5
H67A C67 H67C 109.5
H67B C67 H67C 109.5
C64 O69 C610 116.6(2)
O69 C610 H6XA 109.5
O69 C610 H6XB 109.5
H6XA C610 H6XB 109.5
O69 C610 H6XC 109.5
H6XA C610 H6XC 109.5
H6XB C610 H6XC 109.5

loop_
_geom_bond_atom_site_label_1
_geom_bond_atom_site_label_2
_geom_bond_distance
Ir C42 1.905(3)
Ir C63 2.025(2)
Ir C53 2.136(2)
Ir N32 2.155(2)
Ir N12 2.163(2)
Ir N22 2.245(2)
Ir C62 2.599(2)
B N11 1.528(4)
B N21 1.530(4)
B N31 1.541(4)
B H0B 0.9800
N11 C15 1.345(3)
N11 N12 1.375(3)
N12 C13 1.349(3)
C13 C14 1.403(4)
C13 C16 1.489(4)
C14 C15 1.358(4)
C14 H14 0.9300
C15 C17 1.504(4)
C16 H16A 0.9600
C16 H16B 0.9600
C16 H16C 0.9600
C17 H17A 0.9600
C17 H17B 0.9600
C17 H17C 0.9600
N21 C25 1.350(3)
N21 N22 1.387(3)
N22 C23 1.348(3)
C23 C24 1.399(4)
C23 C26 1.496(4)
C24 C25 1.355(4)
C24 H24 0.9300
C25 C27 1.492(4)
C26 H26A 0.9600
C26 H26B 0.9600
C26 H26C 0.9600
C27 H27A 0.9600
C27 H27B 0.9600
C27 H27C 0.9600
N31 C35 1.348(3)
N31 N32 1.373(3)
N32 C33 1.346(3)
C33 C34 1.395(4)
C33 C36 1.492(4)
C34 C35 1.366(4)
C34 H34 0.9300
C35 C37 1.493(4)
C36 H36A 0.9600
C36 H36B 0.9600
C36 H36C 0.9600
C37 H37A 0.9600
C37 H37B 0.9600
C37 H37C 0.9600
C41 C42 1.500(4)
C41 H41A 0.9600
C41 H41B 0.9600
C41 H41C 0.9600
C42 C43 1.438(4)
C43 C52 1.348(4)
C43 C44 1.514(4)
C44 H44A 0.9600
C44 H44B 0.9600
C44 H44C 0.9600
C51 O55 1.202(3)
C51 O56 1.326(3)
C51 C52 1.499(4)
C52 C53 1.506(4)
C53 C54 1.493(4)
C53 C62 1.524(3)
C54 O58 1.215(4)
C54 O59 1.307(3)
O56 C57 1.455(4)
C57 H57A 0.9600
C57 H57B 0.9600
C57 H57C 0.9600
O58 C5X' 1.27(3)
O59 C510 1.424(5)
C510 H5XA 0.9600
C510 H5XB 0.9600
C510 H5XC 0.9600
C5X' Cl2S 1.83(3)
C5X' H5XD 0.9600
C5X' H5XE 0.9600
C5X' H5XF 0.9600
C61 O65 1.191(4)
C61 O66 1.327(4)
C61 C62 1.478(4)
C62 C63 1.337(3)
C63 C64 1.483(4)
C64 O68 1.195(3)
C64 O69 1.329(3)
O66 C67 1.442(4)
C67 H67A 0.9600
C67 H67B 0.9600
C67 H67C 0.9600
O69 C610 1.447(4)
C610 H6XA 0.9600
C610 H6XB 0.9600
C610 H6XC 0.9600
Cl1S Cl5S 1.5052
Cl1S Cl4S 1.6149
Cl1S Cl3S 1.7906
Cl1S Cl2S 1.8463
Cl1S Cl6S 2.1833
Cl2S Cl3S 1.3410
Cl2S Cl4S 2.2378
Cl3S Cl4S 1.1014
Cl4S Cl5S 1.6371
Cl5S Cl6S 1.1414

loop_
_geom_torsion_atom_site_label_1
_geom_torsion_atom_site_label_2
_geom_torsion_atom_site_label_3
_geom_torsion_atom_site_label_4
_geom_torsion
N21 B N11 C15 122.4(3)
N31 B N11 C15 -118.2(3)
N21 B N11 N12 -50.4(3)
N31 B N11 N12 69.0(3)
C15 N11 N12 C13 -0.5(3)
B N11 N12 C13 173.6(2)
C15 N11 N12 Ir 170.20(17)
B N11 N12 Ir -15.7(3)
C42 Ir N12 C13 38.9(3)
C63 Ir N12 C13 -79.7(5)
C53 Ir N12 C13 -42.5(3)
N32 Ir N12 C13 135.3(3)
N22 Ir N12 C13 -141.4(3)
C62 Ir N12 C13 -55.1(3)
C42 Ir N12 N11 -128.41(18)
C63 Ir N12 N11 113.0(4)
C53 Ir N12 N11 150.16(17)
N32 Ir N12 N11 -32.00(18)
N22 Ir N12 N11 51.26(17)
C62 Ir N12 N11 137.58(16)
N11 N12 C13 C14 0.0(3)
Ir N12 C13 C14 -168.3(2)
N11 N12 C13 C16 179.3(3)
Ir N12 C13 C16 11.0(4)
N12 C13 C14 C15 0.6(3)
C16 C13 C14 C15 -178.7(3)
N12 N11 C15 C14 0.9(3)
B N11 C15 C14 -172.5(3)
N12 N11 C15 C17 -179.1(2)
B N11 C15 C17 7.5(4)
C13 C14 C15 N11 -0.9(3)
C13 C14 C15 C17 179.1(3)
N11 B N21 C25 -123.0(3)
N31 B N21 C25 117.2(3)
N11 B N21 N22 69.2(3)
N31 B N21 N22 -50.5(3)
C25 N21 N22 C23 -1.5(3)
B N21 N22 C23 168.2(2)
C25 N21 N22 Ir 175.62(17)
B N21 N22 Ir -14.7(3)
C42 Ir N22 C23 144.3(9)
C63 Ir N22 C23 -29.2(3)
C53 Ir N22 C23 36.3(3)
N32 Ir N22 C23 -131.4(3)
N12 Ir N22 C23 140.6(3)
C62 Ir N22 C23 1.3(3)
C42 Ir N22 N21 -31.4(11)
C63 Ir N22 N21 155.08(17)
C53 Ir N22 N21 -139.45(17)
N32 Ir N22 N21 52.86(16)
N12 Ir N22 N21 -35.16(17)
C62 Ir N22 N21 -174.48(17)
N21 N22 C23 C24 1.3(3)
Ir N22 C23 C24 -174.6(2)
N21 N22 C23 C26 -176.7(3)
Ir N22 C23 C26 7.3(5)
N22 C23 C24 C25 -0.7(3)
C26 C23 C24 C25 177.4(3)
N22 N21 C25 C24 1.1(3)
B N21 C25 C24 -167.8(2)
N22 N21 C25 C27 -178.3(3)
B N21 C25 C27 12.9(4)
C23 C24 C25 N21 -0.2(3)
C23 C24 C25 C27 179.1(3)
N11 B N31 C35 125.9(3)
N21 B N31 C35 -114.1(3)
N11 B N31 N32 -54.7(3)
N21 B N31 N32 65.3(3)
C35 N31 N32 C33 -1.1(3)
B N31 N32 C33 179.4(2)
C35 N31 N32 Ir 172.66(17)
B N31 N32 Ir -6.8(3)
C42 Ir N32 C33 -55.4(3)
C63 Ir N32 C33 42.1(3)
C53 Ir N32 C33 25.6(5)
N12 Ir N32 C33 -144.7(3)
N22 Ir N32 C33 129.6(3)
C62 Ir N32 C33 44.5(3)
C42 Ir N32 N31 133.04(18)
C63 Ir N32 N31 -129.49(17)
C53 Ir N32 N31 -146.0(3)
N12 Ir N32 N31 43.72(18)
N22 Ir N32 N31 -41.99(17)
C62 Ir N32 N31 -127.07(17)
N31 N32 C33 C34 0.9(3)
Ir N32 C33 C34 -171.4(2)
N31 N32 C33 C36 -179.5(3)
Ir N32 C33 C36 8.2(4)
N32 C33 C34 C35 -0.5(3)
C36 C33 C34 C35 179.9(3)
N32 N31 C35 C34 0.8(3)
B N31 C35 C34 -179.8(3)
N32 N31 C35 C37 -176.3(3)
B N31 C35 C37 3.1(4)
C33 C34 C35 N31 -0.2(3)
C33 C34 C35 C37 176.6(3)
C63 Ir C42 C43 59.3(2)
C53 Ir C42 C43 -5.4(2)
N32 Ir C42 C43 162.1(2)
N12 Ir C42 C43 -110.5(2)
N22 Ir C42 C43 -114.2(10)
C62 Ir C42 C43 28.8(2)
C63 Ir C42 C41 -127.0(2)
C53 Ir C42 C41 168.3(3)
N32 Ir C42 C41 -24.2(3)
N12 Ir C42 C41 63.3(2)
N22 Ir C42 C41 59.5(11)
C62 Ir C42 C41 -157.4(2)
C41 C42 C43 C52 -165.5(3)
Ir C42 C43 C52 8.7(3)
C41 C42 C43 C44 12.8(4)
Ir C42 C43 C44 -173.1(2)
C42 C43 C52 C51 178.4(2)
C44 C43 C52 C51 0.2(4)
C42 C43 C52 C53 -7.3(3)
C44 C43 C52 C53 174.5(2)
O55 C51 C52 C43 120.2(3)
O56 C51 C52 C43 -58.3(4)
O55 C51 C52 C53 -54.0(4)
O56 C51 C52 C53 127.4(3)
C43 C52 C53 C54 138.2(3)
C51 C52 C53 C54 -47.4(3)
C43 C52 C53 C62 -90.3(3)
C51 C52 C53 C62 84.1(3)
C43 C52 C53 Ir 3.0(3)
C51 C52 C53 Ir 177.42(19)
C42 Ir C53 C54 -131.3(2)
C63 Ir C53 C54 128.5(2)
N32 Ir C53 C54 146.1(3)
N12 Ir C53 C54 -43.9(2)
N22 Ir C53 C54 44.0(2)
C62 Ir C53 C54 122.1(3)
C42 Ir C53 C52 1.35(16)
C63 Ir C53 C52 -98.91(18)
N32 Ir C53 C52 -81.2(4)
N12 Ir C53 C52 88.76(17)
N22 Ir C53 C52 176.58(16)
C62 Ir C53 C52 -105.3(2)
C42 Ir C53 C62 106.63(16)
C63 Ir C53 C62 6.37(14)
N32 Ir C53 C62 24.0(4)
N12 Ir C53 C62 -165.97(14)
N22 Ir C53 C62 -78.14(15)
C52 C53 C54 O58 173.8(3)
C62 C53 C54 O58 48.8(4)
Ir C53 C54 O58 -57.4(4)
C52 C53 C54 O59 -6.9(3)
C62 C53 C54 O59 -131.9(3)
Ir C53 C54 O59 121.9(2)
O55 C51 O56 C57 -1.4(5)
C52 C51 O56 C57 177.2(3)
O59 C54 O58 C5X' 31.1(15)
C53 C54 O58 C5X' -149.7(14)
O58 C54 O59 C510 0.6(5)
C53 C54 O59 C510 -178.7(3)
C54 O58 C5X' Cl2S 131(2)
O65 C61 C62 C63 -20.5(5)
O66 C61 C62 C63 155.0(3)
O65 C61 C62 C53 161.9(4)
O66 C61 C62 C53 -22.7(4)
O65 C61 C62 Ir -87.1(13)
O66 C61 C62 Ir 88.4(12)
C54 C53 C62 C63 -132.6(2)
C52 C53 C62 C63 97.6(2)
Ir C53 C62 C63 -9.1(2)
C54 C53 C62 C61 45.4(4)
C52 C53 C62 C61 -84.4(3)
Ir C53 C62 C61 168.9(3)
C54 C53 C62 Ir -123.5(2)
C52 C53 C62 Ir 106.72(19)
C42 Ir C62 C63 96.74(18)
C53 Ir C62 C63 168.5(3)
N32 Ir C62 C63 -4.7(2)
N12 Ir C62 C63 -170.49(16)
N22 Ir C62 C63 -86.25(18)
C42 Ir C62 C61 170.5(12)
C63 Ir C62 C61 73.8(12)
C53 Ir C62 C61 -117.7(12)
N32 Ir C62 C61 69.1(12)
N12 Ir C62 C61 -96.7(12)
N22 Ir C62 C61 -12.4(12)
C42 Ir C62 C53 -71.74(16)
C63 Ir C62 C53 -168.5(3)
N32 Ir C62 C53 -173.14(13)
N12 Ir C62 C53 21.0(2)
N22 Ir C62 C53 105.27(15)
C61 C62 C63 C64 4.9(5)
C53 C62 C63 C64 -177.0(2)
Ir C62 C63 C64 173.2(3)
C61 C62 C63 Ir -168.4(3)
C53 C62 C63 Ir 9.8(2)
C42 Ir C63 C62 -85.67(18)
C53 Ir C63 C62 -7.36(16)
N32 Ir C63 C62 176.49(16)
N12 Ir C63 C62 32.4(5)
N22 Ir C63 C62 93.77(17)
C42 Ir C63 C64 101.6(3)
C53 Ir C63 C64 179.9(3)
N32 Ir C63 C64 3.8(3)
N12 Ir C63 C64 -140.3(4)
N22 Ir C63 C64 -78.9(3)
C62 Ir C63 C64 -172.7(4)
C62 C63 C64 O68 -101.0(4)
Ir C63 C64 O68 69.9(4)
C62 C63 C64 O69 80.8(4)
Ir C63 C64 O69 -108.4(3)
O65 C61 O66 C67 -3.5(6)
C62 C61 O66 C67 -179.0(3)
O68 C64 O69 C610 -0.5(5)
C63 C64 O69 C610 177.8(3)
